data_4330401
loop_
_publ_author_name
'Hiroaki Iguchi'
'Shinya Takaishi'
'Brian K. Breedlove'
'Masahiro Yamashita'
'Hiroyuki Matsuzaki'
'Hiroshi Okamoto'

_publ_section_title
;
 Controlling the Electronic States and Physical Properties of MMX-Type
 Diplatinum-Iodide Chain Complexes via Binary Countercations
;
_journal_name_full 'Inorganic Chemistry'
_journal_page_first 9967
_journal_page_last 9977
_journal_paper_doi 10.1021/ic301469u
_journal_volume 51
_journal_year 2012
_chemical_formula_sum 'C5 H32 I K2 N2 O24 P8 Pt2'
_chemical_formula_weight 1347.37
_chemical_name_systematic
; 
 ? 
;
_space_group_IT_number 55
_symmetry_cell_setting orthorhombic
_symmetry_space_group_name_Hall '-P 2 2ab'
_symmetry_space_group_name_H-M 'P b a m'
_atom_sites_solution_hydrogens geom
_atom_sites_solution_primary direct
_atom_sites_solution_secondary difmap
_audit_creation_method SHELXL-97
_cell_angle_alpha 90.00
_cell_angle_beta 90.00
_cell_angle_gamma 90.00
_cell_formula_units_Z 2
_cell_length_a 12.5503(13)
_cell_length_b 14.9494(16)
_cell_length_c 8.5403(9)
_cell_measurement_temperature 100(2)
_cell_volume 1602.3(3)
_computing_cell_refinement 'Bruker SAINT'
_computing_data_collection 'Bruker SMART 1000'
_computing_data_reduction 'Bruker SAINT'
_computing_structure_refinement 'SHELXL-97 (Sheldrick, 1997)'
_computing_structure_solution 'SHELXS-97 (Sheldrick, 1990)'
_diffrn_ambient_temperature 100(2)
_diffrn_measured_fraction_theta_full 0.992
_diffrn_measured_fraction_theta_max 0.992
_diffrn_measurement_device_type 'Bruker SMART 1000'
_diffrn_radiation_monochromator graphite
_diffrn_radiation_source 'fine-focus sealed tube'
_diffrn_radiation_type MoK\a
_diffrn_radiation_wavelength 0.71073
_diffrn_reflns_av_R_equivalents 0.0292
_diffrn_reflns_av_sigmaI/netI 0.0216
_diffrn_reflns_limit_h_max 16
_diffrn_reflns_limit_h_min -15
_diffrn_reflns_limit_k_max 19
_diffrn_reflns_limit_k_min -17
_diffrn_reflns_limit_l_max 10
_diffrn_reflns_limit_l_min -11
_diffrn_reflns_number 11101
_diffrn_reflns_theta_full 27.50
_diffrn_reflns_theta_max 27.50
_diffrn_reflns_theta_min 2.12
_exptl_absorpt_coefficient_mu 10.436
_exptl_absorpt_correction_T_max 0.801395
_exptl_absorpt_correction_T_min 0.574210
_exptl_absorpt_correction_type empirical
_exptl_absorpt_process_details 'SADABS, (Bruker)'
_exptl_crystal_colour brown
_exptl_crystal_density_diffrn 2.793
_exptl_crystal_description prism
_exptl_crystal_F_000 1270
_exptl_crystal_size_max 0.13
_exptl_crystal_size_mid 0.05
_exptl_crystal_size_min 0.02
_refine_diff_density_max 0.865
_refine_diff_density_min -0.670
_refine_diff_density_rms 0.161
_refine_ls_extinction_method none
_refine_ls_goodness_of_fit_ref 0.958
_refine_ls_hydrogen_treatment mixed
_refine_ls_matrix_type full
_refine_ls_number_parameters 139
_refine_ls_number_reflns 1957
_refine_ls_number_restraints 0
_refine_ls_restrained_S_all 0.958
_refine_ls_R_factor_all 0.0262
_refine_ls_R_factor_gt 0.0198
_refine_ls_shift/su_max 0.000
_refine_ls_shift/su_mean 0.000
_refine_ls_structure_factor_coef Fsqd
_refine_ls_weighting_details 'calc w=1/[\s^2^(Fo^2^)+(0.0290P)^2^+0.0000P] where P=(Fo^2^+2Fc^2^)/3'
_refine_ls_weighting_scheme calc
_refine_ls_wR_factor_gt 0.0524
_refine_ls_wR_factor_ref 0.0537
_reflns_number_gt 1545
_reflns_number_total 1957
_reflns_threshold_expression >2sigma(I)
_cod_data_source_file ic301469u_si_001_03.cif
_cod_data_source_block K6_4H2O
_cod_database_code 4330401

loop_
_symmetry_equiv_pos_as_xyz
'x, y, z'
'-x, -y, z'
'x+1/2, -y+1/2, -z'
'-x+1/2, y+1/2, -z'
'-x, -y, -z'
'x, y, -z'
'-x-1/2, y-1/2, z'
'x-1/2, -y-1/2, z'

loop_
_atom_site_label
_atom_site_type_symbol
_atom_site_fract_x
_atom_site_fract_y
_atom_site_fract_z
_atom_site_U_iso_or_equiv
_atom_site_adp_type
_atom_site_occupancy
_atom_site_symmetry_multiplicity
_atom_site_calc_flag
_atom_site_refinement_flags
Pt1 Pt 1.0000 0.0000 0.664972(17) 0.00648(7) Uani 1 2 d S
I1 I 1.0000 0.0000 0.9845(7) 0.0112(6) Uani 0.50 2 d SP
P1 P 0.87497(7) 0.11534(6) 0.67317(9) 0.00923(19) Uani 1 1 d .
P2 P 1.13466(7) 0.10772(6) 0.66975(9) 0.00856(19) Uani 1 1 d .
K1 K 0.74518(8) 0.21864(7) 1.0000 0.0156(2) Uani 1 2 d S
O1 O 1.11148(19) 0.18969(14) 0.7797(3) 0.0135(5) Uani 1 1 d .
O2 O 0.91016(18) 0.20419(14) 0.7391(2) 0.0139(5) Uani 1 1 d .
O3 O 0.77011(18) 0.09085(16) 0.7646(3) 0.0146(5) Uani 1 1 d .
O4 O 1.24605(18) 0.07658(14) 0.7079(3) 0.0134(5) Uani 1 1 d .
O5 O 1.1414(2) 0.15718(19) 0.5000 0.0112(7) Uani 1 2 d S
O6 O 0.8276(2) 0.13625(19) 0.5000 0.0123(7) Uani 1 2 d S
O7 O 0.8454(3) 0.4030(2) 1.0000 0.0242(8) Uani 1 2 d S
C1 C 0.5000 0.0000 0.3486(11) 0.016(2) Uani 0.50 2 d SP
C2 C 0.5629(6) 0.0694(4) 0.4469(7) 0.0205(16) Uani 0.50 1 d P
O8 O 0.5699(3) 0.1107(3) 1.0000 0.0366(10) Uani 1 2 d S
N1 N 0.4024(4) 0.1628(3) 0.5000 0.0138(9) Uani 1 2 d S
C3 C 0.4982(6) 0.1177(4) 0.5705(8) 0.0205(15) Uani 0.50 1 d P
H3 H 0.388(3) 0.201(2) 0.573(4) 0.036(12) Uiso 1 1 d .
H4 H 0.356(5) 0.136(4) 0.5000 0.05(2) Uiso 1 2 d S
H1 H 1.041(4) 0.203(3) 0.777(6) 0.045(13) Uiso 1 1 d .
H2 H 0.755(3) 0.029(3) 0.747(5) 0.045(12) Uiso 1 1 d .

loop_
_atom_site_aniso_label
_atom_site_aniso_U_11
_atom_site_aniso_U_22
_atom_site_aniso_U_33
_atom_site_aniso_U_23
_atom_site_aniso_U_13
_atom_site_aniso_U_12
Pt1 0.00732(11) 0.00648(11) 0.00564(11) 0.000 0.000 -0.00011(7)
I1 0.0180(3) 0.0142(2) 0.0015(19) 0.000 0.000 -0.00157(19)
P1 0.0106(5) 0.0089(4) 0.0083(4) -0.0003(3) 0.0012(3) 0.0015(3)
P2 0.0094(4) 0.0086(4) 0.0076(4) -0.0003(3) -0.0007(3) -0.0018(4)
K1 0.0184(5) 0.0157(5) 0.0128(5) 0.000 0.000 0.0032(5)
O1 0.0151(13) 0.0138(12) 0.0116(11) -0.0035(10) 0.0007(11) -0.0031(10)
O2 0.0172(12) 0.0100(11) 0.0143(12) -0.0035(9) -0.0003(10) 0.0035(10)
O3 0.0138(12) 0.0130(12) 0.0169(13) 0.0006(10) 0.0076(10) 0.0014(10)
O4 0.0098(12) 0.0149(12) 0.0154(11) 0.0015(9) -0.0009(11) -0.0017(10)
O5 0.0151(17) 0.0086(15) 0.0098(16) 0.000 0.000 -0.0033(13)
O6 0.0138(17) 0.0138(16) 0.0093(16) 0.000 0.000 0.0028(14)
O7 0.0141(18) 0.038(2) 0.0200(19) 0.000 0.000 0.0011(16)
C1 0.008(5) 0.018(5) 0.022(5) 0.000 0.000 -0.002(4)
C2 0.023(4) 0.018(4) 0.020(4) -0.005(3) 0.002(3) -0.005(3)
O8 0.015(2) 0.048(3) 0.046(3) 0.000 0.000 -0.0086(18)
N1 0.016(2) 0.010(2) 0.016(2) 0.000 0.000 -0.0003(19)
C3 0.026(4) 0.016(4) 0.020(3) -0.005(3) 0.001(3) 0.010(3)

loop_
_atom_type_symbol
_atom_type_description
_atom_type_scat_dispersion_real
_atom_type_scat_dispersion_imag
_atom_type_scat_source
C C 0.0033 0.0016 'International Tables Vol C Tables 4.2.6.8 and 6.1.1.4'
H H 0.0000 0.0000 'International Tables Vol C Tables 4.2.6.8 and 6.1.1.4'
N N 0.0061 0.0033 'International Tables Vol C Tables 4.2.6.8 and 6.1.1.4'
O O 0.0106 0.0060 'International Tables Vol C Tables 4.2.6.8 and 6.1.1.4'
P P 0.1023 0.0942 'International Tables Vol C Tables 4.2.6.8 and 6.1.1.4'
K K 0.2009 0.2494 'International Tables Vol C Tables 4.2.6.8 and 6.1.1.4'
I I -0.4742 1.8119 'International Tables Vol C Tables 4.2.6.8 and 6.1.1.4'
Pt Pt -1.7033 8.3905 'International Tables Vol C Tables 4.2.6.8 and 6.1.1.4'

loop_
_geom_angle_atom_site_label_1
_geom_angle_atom_site_label_2
_geom_angle_atom_site_label_3
_geom_angle
_geom_angle_site_symmetry_1
_geom_angle_site_symmetry_3
P1 Pt1 P1 176.56(4) 2_755 .
P1 Pt1 P2 88.66(3) 2_755 2_755
P1 Pt1 P2 91.28(3) . 2_755
P1 Pt1 P2 91.28(3) 2_755 .
P1 Pt1 P2 88.66(3) . .
P2 Pt1 P2 178.00(4) 2_755 .
P1 Pt1 I1 88.279(19) 2_755 .
P1 Pt1 I1 88.279(19) . .
P2 Pt1 I1 88.999(19) 2_755 .
P2 Pt1 I1 88.999(19) . .
P1 Pt1 Pt1 91.720(19) 2_755 5_756
P1 Pt1 Pt1 91.721(19) . 5_756
P2 Pt1 Pt1 91.002(19) 2_755 5_756
P2 Pt1 Pt1 91.001(19) . 5_756
I1 Pt1 Pt1 179.999(1) . 5_756
P1 Pt1 I1 88.278(19) 2_755 5_757
P1 Pt1 I1 88.280(19) . 5_757
P2 Pt1 I1 88.999(19) 2_755 5_757
P2 Pt1 I1 88.998(19) . 5_757
I1 Pt1 I1 0.0 . 5_757
Pt1 Pt1 I1 180.0 5_756 5_757
I1 I1 Pt1 179.990(5) 5_757 .
I1 I1 Pt1 0.009(6) 5_757 5_757
Pt1 I1 Pt1 180.0 . 5_757
O2 P1 O3 105.33(13) . .
O2 P1 O6 106.11(14) . .
O3 P1 O6 101.01(14) . .
O2 P1 Pt1 117.72(9) . .
O3 P1 Pt1 113.93(9) . .
O6 P1 Pt1 111.16(10) . .
O2 P1 K1 57.50(9) . .
O3 P1 K1 48.18(9) . .
O6 P1 K1 117.41(10) . .
Pt1 P1 K1 130.40(3) . .
O4 P2 O1 106.45(13) . .
O4 P2 O5 106.49(14) . .
O1 P2 O5 100.81(13) . .
O4 P2 Pt1 117.49(9) . .
O1 P2 Pt1 114.48(9) . .
O5 P2 Pt1 109.57(10) . .
O8 K1 O3 71.66(7) . 6_557
O8 K1 O3 71.66(7) . .
O3 K1 O3 92.16(10) 6_557 .
O8 K1 O1 79.11(8) . 3_457
O3 K1 O1 85.43(7) 6_557 3_457
O3 K1 O1 149.86(8) . 3_457
O8 K1 O1 79.11(8) . 8_565
O3 K1 O1 149.86(8) 6_557 8_565
O3 K1 O1 85.43(7) . 8_565
O1 K1 O1 81.93(10) 3_457 8_565
O8 K1 O7 150.79(11) . .
O3 K1 O7 125.19(6) 6_557 .
O3 K1 O7 125.19(6) . .
O1 K1 O7 78.94(7) 3_457 .
O1 K1 O7 78.94(7) 8_565 .
O8 K1 O2 120.37(6) . .
O3 K1 O2 113.68(7) 6_557 .
O3 K1 O2 49.39(6) . .
O1 K1 O2 155.51(7) 3_457 .
O1 K1 O2 87.24(6) 8_565 .
O7 K1 O2 77.45(6) . .
O8 K1 O2 120.37(6) . 6_557
O3 K1 O2 49.39(6) 6_557 6_557
O3 K1 O2 113.68(7) . 6_557
O1 K1 O2 87.24(6) 3_457 6_557
O1 K1 O2 155.51(7) 8_565 6_557
O7 K1 O2 77.45(6) . 6_557
O2 K1 O2 93.89(9) . 6_557
O8 K1 P1 96.40(6) . 6_557
O3 K1 P1 24.84(5) 6_557 6_557
O3 K1 P1 102.43(6) . 6_557
O1 K1 P1 87.76(5) 3_457 6_557
O1 K1 P1 169.36(5) 8_565 6_557
O7 K1 P1 101.74(5) . 6_557
O2 K1 P1 103.30(5) . 6_557
O2 K1 P1 24.67(4) 6_557 6_557
O8 K1 P1 96.40(6) . .
O3 K1 P1 102.43(5) 6_557 .
O3 K1 P1 24.84(5) . .
O1 K1 P1 169.36(6) 3_457 .
O1 K1 P1 87.76(5) 8_565 .
O7 K1 P1 101.74(5) . .
O2 K1 P1 24.67(4) . .
O2 K1 P1 103.30(5) 6_557 .
P1 K1 P1 102.39(4) 6_557 .
P2 O1 K1 131.01(13) . 3_557
P2 O1 H1 110(3) . .
K1 O1 H1 119(3) 3_557 .
P1 O2 K1 97.84(11) . .
P1 O3 K1 106.98(12) . .
P1 O3 H2 108(3) . .
K1 O3 H2 139(3) . .
P2 O5 P2 125.65(18) . 6_556
P1 O6 P1 131.2(2) . 6_556
C2 C1 C2 114.4(8) . 2_655
C2 C1 C3 35.4(3) . 6_556
C2 C1 C3 114.7(6) 2_655 6_556
C2 C1 C3 114.7(6) . 5_656
C2 C1 C3 35.4(3) 2_655 5_656
C3 C1 C3 137.1(7) 6_556 5_656
C2 C2 C3 97.8(5) 6_556 6_556
C2 C2 C3 45.8(3) 6_556 .
C3 C2 C3 52.0(7) 6_556 .
C2 C2 C1 122.8(4) 6_556 .
C3 C2 C1 89.4(6) 6_556 .
C3 C2 C1 115.1(5) . .
C3 N1 C3 47.2(5) 6_556 .
C3 N1 H3 139(3) 6_556 .
C3 N1 H3 100(2) . .
C3 N1 H4 114(5) 6_556 .
C3 N1 H4 114(5) . .
H3 N1 H4 102(4) . .
C2 C3 C3 82.2(5) 6_556 6_556
C2 C3 N1 146.4(7) 6_556 .
C3 C3 N1 66.4(3) 6_556 .
C2 C3 C2 36.4(6) 6_556 .
C3 C3 C2 45.8(3) 6_556 .
N1 C3 C2 111.3(5) . .
C2 C3 C1 55.1(5) 6_556 5_656
C3 C3 C1 111.4(3) 6_556 5_656
N1 C3 C1 125.0(5) . 5_656
C2 C3 C1 78.8(4) . 5_656

loop_
_geom_bond_atom_site_label_1
_geom_bond_atom_site_label_2
_geom_bond_distance
_geom_bond_site_symmetry_2
Pt1 P1 2.3324(9) 2_755
Pt1 P1 2.3325(9) .
Pt1 P2 2.3347(9) 2_755
Pt1 P2 2.3347(9) .
Pt1 I1 2.729(6) .
Pt1 Pt1 2.8179(4) 5_756
Pt1 I1 2.993(6) 5_757
I1 I1 0.264(11) 5_757
I1 Pt1 2.993(6) 5_757
P1 O2 1.509(2) .
P1 O3 1.573(2) .
P1 O6 1.6241(14) .
P1 K1 3.5817(10) .
P2 O4 1.509(2) .
P2 O1 1.571(2) .
P2 O5 1.6296(15) .
K1 O8 2.728(4) .
K1 O3 2.791(2) 6_557
K1 O3 2.791(2) .
K1 O1 2.869(2) 3_457
K1 O1 2.869(2) 8_565
K1 O7 3.030(4) .
K1 O2 3.049(2) .
K1 O2 3.049(2) 6_557
K1 P1 3.5817(10) 6_557
O1 K1 2.869(2) 3_557
O1 H1 0.90(4) .
O3 H2 0.95(5) .
O5 P2 1.6296(15) 6_556
O6 P1 1.6241(14) 6_556
C1 C2 1.551(8) .
C1 C2 1.551(8) 2_655
C1 C3 1.890(8) 6_556
C1 C3 1.890(8) 5_656
C2 C2 0.906(13) 6_556
C2 C3 1.096(9) 6_556
C2 C3 1.514(8) .
N1 C3 1.505(8) 6_556
N1 C3 1.505(8) .
N1 H3 0.87(4) .
N1 H4 0.71(6) .
C3 C2 1.096(9) 6_556
C3 C3 1.204(14) 6_556
C3 C1 1.890(8) 5_656

loop_
_geom_torsion_atom_site_label_1
_geom_torsion_atom_site_label_2
_geom_torsion_atom_site_label_3
_geom_torsion_atom_site_label_4
_geom_torsion
_geom_torsion_site_symmetry_1
_geom_torsion_site_symmetry_4
P1 Pt1 I1 I1 48(19) 2_755 5_757
P1 Pt1 I1 I1 -132(19) . 5_757
P2 Pt1 I1 I1 136(19) 2_755 5_757
P2 Pt1 I1 I1 -44(19) . 5_757
Pt1 Pt1 I1 I1 0.0(16) 5_756 5_757
P1 Pt1 I1 Pt1 48(20) 2_755 5_757
P1 Pt1 I1 Pt1 -132(20) . 5_757
P2 Pt1 I1 Pt1 136(20) 2_755 5_757
P2 Pt1 I1 Pt1 -44(20) . 5_757
Pt1 Pt1 I1 Pt1 0(40) 5_756 5_757
I1 Pt1 I1 Pt1 0(11) 5_757 5_757
P1 Pt1 P1 O2 66.06(10) 2_755 .
P2 Pt1 P1 O2 155.00(10) 2_755 .
P2 Pt1 P1 O2 -23.00(10) . .
I1 Pt1 P1 O2 66.04(10) . .
Pt1 Pt1 P1 O2 -113.96(10) 5_756 .
I1 Pt1 P1 O2 66.04(10) 5_757 .
P1 Pt1 P1 O3 -57.99(10) 2_755 .
P2 Pt1 P1 O3 30.96(10) 2_755 .
P2 Pt1 P1 O3 -147.04(10) . .
I1 Pt1 P1 O3 -58.00(10) . .
Pt1 Pt1 P1 O3 122.00(10) 5_756 .
I1 Pt1 P1 O3 -58.00(10) 5_757 .
P1 Pt1 P1 O6 -171.30(12) 2_755 .
P2 Pt1 P1 O6 -82.35(12) 2_755 .
P2 Pt1 P1 O6 99.65(12) . .
I1 Pt1 P1 O6 -171.31(12) . .
Pt1 Pt1 P1 O6 8.69(12) 5_756 .
I1 Pt1 P1 O6 -171.31(12) 5_757 .
P1 Pt1 P1 K1 -3.46(4) 2_755 .
P2 Pt1 P1 K1 85.48(5) 2_755 .
P2 Pt1 P1 K1 -92.51(5) . .
I1 Pt1 P1 K1 -3.48(4) . .
Pt1 Pt1 P1 K1 176.53(4) 5_756 .
I1 Pt1 P1 K1 -3.48(4) 5_757 .
P1 Pt1 P2 O4 -11.79(11) 2_755 .
P1 Pt1 P2 O4 164.76(11) . .
P2 Pt1 P2 O4 76.47(10) 2_755 .
I1 Pt1 P2 O4 76.46(10) . .
Pt1 Pt1 P2 O4 -103.54(10) 5_756 .
I1 Pt1 P2 O4 76.46(10) 5_757 .
P1 Pt1 P2 O1 -137.79(11) 2_755 .
P1 Pt1 P2 O1 38.77(11) . .
P2 Pt1 P2 O1 -49.53(11) 2_755 .
I1 Pt1 P2 O1 -49.53(10) . .
Pt1 Pt1 P2 O1 130.47(10) 5_756 .
I1 Pt1 P2 O1 -49.53(10) 5_757 .
P1 Pt1 P2 O5 109.84(11) 2_755 .
P1 Pt1 P2 O5 -73.60(11) . .
P2 Pt1 P2 O5 -161.90(11) 2_755 .
I1 Pt1 P2 O5 -161.90(11) . .
Pt1 Pt1 P2 O5 18.10(11) 5_756 .
I1 Pt1 P2 O5 -161.90(11) 5_757 .
O2 P1 K1 O8 167.04(12) . .
O3 P1 K1 O8 -5.16(13) . .
O6 P1 K1 O8 74.74(14) . .
Pt1 P1 K1 O8 -92.48(8) . .
O2 P1 K1 O3 -120.38(11) . 6_557
O3 P1 K1 O3 67.41(12) . 6_557
O6 P1 K1 O3 147.31(13) . 6_557
Pt1 P1 K1 O3 -19.90(7) . 6_557
O2 P1 K1 O3 172.20(16) . .
O6 P1 K1 O3 79.90(16) . .
Pt1 P1 K1 O3 -87.31(12) . .
O2 P1 K1 O1 102.6(3) . 3_457
O3 P1 K1 O1 -69.6(4) . 3_457
O6 P1 K1 O1 10.3(4) . 3_457
Pt1 P1 K1 O1 -156.9(3) . 3_457
O2 P1 K1 O1 88.26(11) . 8_565
O3 P1 K1 O1 -83.94(13) . 8_565
O6 P1 K1 O1 -4.04(13) . 8_565
Pt1 P1 K1 O1 -171.25(6) . 8_565
O2 P1 K1 O7 10.05(11) . .
O3 P1 K1 O7 -162.16(13) . .
O6 P1 K1 O7 -82.26(14) . .
Pt1 P1 K1 O7 110.53(7) . .
O3 P1 K1 O2 -172.20(16) . .
O6 P1 K1 O2 -92.30(16) . .
Pt1 P1 K1 O2 100.48(11) . .
O2 P1 K1 O2 -69.64(11) . 6_557
O3 P1 K1 O2 118.15(12) . 6_557
O6 P1 K1 O2 -161.95(13) . 6_557
Pt1 P1 K1 O2 30.84(7) . 6_557
O2 P1 K1 P1 -94.94(10) . 6_557
O3 P1 K1 P1 92.86(12) . 6_557
O6 P1 K1 P1 172.76(12) . 6_557
Pt1 P1 K1 P1 5.55(7) . 6_557
O4 P2 O1 K1 4.24(19) . 3_557
O5 P2 O1 K1 -106.71(17) . 3_557
Pt1 P2 O1 K1 135.80(11) . 3_557
O3 P1 O2 K1 6.02(12) . .
O6 P1 O2 K1 112.59(12) . .
Pt1 P1 O2 K1 -122.23(6) . .
O8 K1 O2 P1 -14.97(15) . .
O3 K1 O2 P1 66.92(11) 6_557 .
O3 K1 O2 P1 -4.31(9) . .
O1 K1 O2 P1 -154.25(14) 3_457 .
O1 K1 O2 P1 -90.65(10) 8_565 .
O7 K1 O2 P1 -169.92(11) . .
O2 K1 O2 P1 113.86(9) 6_557 .
P1 K1 O2 P1 90.78(10) 6_557 .
O2 P1 O3 K1 -6.81(14) . .
O6 P1 O3 K1 -117.08(12) . .
Pt1 P1 O3 K1 123.67(7) . .
O8 K1 O3 P1 174.60(14) . .
O3 K1 O3 P1 -115.54(10) 6_557 .
O1 K1 O3 P1 159.85(11) 3_457 .
O1 K1 O3 P1 94.56(12) 8_565 .
O7 K1 O3 P1 21.54(16) . .
O2 K1 O3 P1 4.28(9) . .
O2 K1 O3 P1 -69.55(12) 6_557 .
P1 K1 O3 P1 -92.69(11) 6_557 .
O4 P2 O5 P2 85.2(2) . 6_556
O1 P2 O5 P2 -163.9(2) . 6_556
Pt1 P2 O5 P2 -42.9(3) . 6_556
O2 P1 O6 P1 107.7(2) . 6_556
O3 P1 O6 P1 -142.7(2) . 6_556
Pt1 P1 O6 P1 -21.4(3) . 6_556
K1 P1 O6 P1 168.98(18) . 6_556
C2 C1 C2 C2 -0.002(2) 2_655 6_556
C3 C1 C2 C2 98.9(6) 6_556 6_556
C3 C1 C2 C2 -39.1(4) 5_656 6_556
C2 C1 C2 C3 -98.9(6) 2_655 6_556
C3 C1 C2 C3 -138.0(6) 5_656 6_556
C2 C1 C2 C3 -52.1(4) 2_655 .
C3 C1 C2 C3 46.8(6) 6_556 .
C3 C1 C2 C3 -91.2(5) 5_656 .
C3 N1 C3 C2 -22.4(14) 6_556 6_556
C3 N1 C3 C2 -9.4(6) 6_556 .
C3 N1 C3 C1 -100.4(6) 6_556 5_656
C3 C2 C3 C2 180.004(1) 6_556 6_556
C1 C2 C3 C2 112.3(5) . 6_556
C2 C2 C3 C3 179.996(2) 6_556 6_556
C1 C2 C3 C3 -67.7(5) . 6_556
C2 C2 C3 N1 -167.9(8) 6_556 .
C3 C2 C3 N1 12.1(8) 6_556 .
C1 C2 C3 N1 -55.6(7) . .
C2 C2 C3 C1 -44.5(4) 6_556 5_656
C3 C2 C3 C1 135.5(4) 6_556 5_656
C1 C2 C3 C1 67.8(6) . 5_656
